data_7131877
loop_
_publ_author_name
'Demakov, Pavel A.'
'Dybtsev, Danil N.'
'Fedin, Vladimir P.'

_publ_section_title
;
 Diastereoselective guest-shape dependent [2+2]-photodimerization of
 2-cyclopenten-1-one trapped within a metal-organic framework.
;
_journal_name_full 'Chemical communications (Cambridge, England)'
_journal_paper_doi 10.1039/d3cc02162a
_journal_year 2023
_chemical_formula_sum 'C63 H67 Eu2 N3 O20 S6'
_chemical_formula_weight 1682.47
_space_group_crystal_system triclinic
_space_group_IT_number 2
_space_group_name_Hall '-P 1'
_space_group_name_H-M_alt 'P -1'
_atom_sites_solution_hydrogens geom
_atom_sites_solution_primary dual
_atom_sites_solution_secondary difmap
_audit_creation_method SHELXL-2018/3
_audit_update_record
;
2023-06-02 deposited with the CCDC.	2023-06-19 downloaded from the CCDC.
;
_cell_angle_alpha 99.461(2)
_cell_angle_beta 101.729(2)
_cell_angle_gamma 105.724(2)
_cell_formula_units_Z 1
_cell_length_a 11.8850(3)
_cell_length_b 12.0883(3)
_cell_length_c 13.0418(2)
_cell_measurement_reflns_used 16495
_cell_measurement_temperature 170(2)
_cell_measurement_theta_max 28.72
_cell_measurement_theta_min 2.68
_cell_volume 1717.39(7)
_computing_cell_refinement 'CrysAlisPro 1.171.41.116a (Rigaku OD, 2021)'
_computing_data_collection 'CrysAlisPro 1.171.41.116a (Rigaku OD, 2021)'
_computing_data_reduction 'CrysAlisPro 1.171.41.116a (Rigaku OD, 2021)'
_computing_molecular_graphics 'ShelXle (H\"ubschle, 2011)'
_computing_publication_material 'CIFTAB (Sheldrick, 2015)'
_computing_structure_refinement 'SHELXL-2018/3 (Sheldrick, 2018)'
_computing_structure_solution 'SHELXT-2018 (Sheldrick, 2015)'
_diffrn_ambient_temperature 170(2)
_diffrn_detector 'CCD plate'
_diffrn_detector_area_resol_mean 10.6
_diffrn_detector_type AtlasS2
_diffrn_measured_fraction_theta_full 0.999
_diffrn_measured_fraction_theta_max 0.999
_diffrn_measurement_device 'four-circle diffractometer'
_diffrn_measurement_device_type 'New Xcalibur, AtlasS2'
_diffrn_measurement_method '\w scans'
_diffrn_radiation_monochromator graphite
_diffrn_radiation_probe x-ray
_diffrn_radiation_source 'fine-focus sealed tube'
_diffrn_radiation_type MoK\a
_diffrn_radiation_wavelength 0.71073
_diffrn_reflns_av_R_equivalents 0.0305
_diffrn_reflns_av_unetI/netI 0.0288
_diffrn_reflns_Laue_measured_fraction_full 0.999
_diffrn_reflns_Laue_measured_fraction_max 0.999
_diffrn_reflns_limit_h_max 14
_diffrn_reflns_limit_h_min -14
_diffrn_reflns_limit_k_max 14
_diffrn_reflns_limit_k_min -14
_diffrn_reflns_limit_l_max 15
_diffrn_reflns_limit_l_min -15
_diffrn_reflns_number 24706
_diffrn_reflns_point_group_measured_fraction_full 0.999
_diffrn_reflns_point_group_measured_fraction_max 0.999
_diffrn_reflns_theta_full 25.24
_diffrn_reflns_theta_max 25.35
_diffrn_reflns_theta_min 2.12
_diffrn_source 'sealed X-ray tube'
_exptl_absorpt_coefficient_mu 2.065
_exptl_absorpt_correction_T_max 1.00000
_exptl_absorpt_correction_T_min 0.86540
_exptl_absorpt_correction_type multi-scan
_exptl_absorpt_process_details
;
CrysAlisPro 1.171.41.116a (Rigaku Oxford Diffraction, 2021)
Empirical absorption correction using spherical harmonics,
implemented in SCALE3 ABSPACK scaling algorithm.
;
_exptl_crystal_colour colorless
_exptl_crystal_density_diffrn 1.627
_exptl_crystal_description prism
_exptl_crystal_F_000 848
_exptl_crystal_size_max 0.51
_exptl_crystal_size_mid 0.23
_exptl_crystal_size_min 0.15
_refine_diff_density_max 1.278
_refine_diff_density_min -1.259
_refine_diff_density_rms 0.112
_refine_ls_extinction_method none
_refine_ls_goodness_of_fit_ref 1.046
_refine_ls_hydrogen_treatment constr
_refine_ls_matrix_type full
_refine_ls_number_parameters 578
_refine_ls_number_reflns 6292
_refine_ls_number_restraints 1114
_refine_ls_restrained_S_all 1.151
_refine_ls_R_factor_all 0.0384
_refine_ls_R_factor_gt 0.0343
_refine_ls_shift/su_max 0.001
_refine_ls_shift/su_mean 0.000
_refine_ls_structure_factor_coef Fsqd
_refine_ls_weighting_details 'w=1/[\s^2^(Fo^2^)+(0.0346P)^2^+7.3983P] where P=(Fo^2^+2Fc^2^)/3'
_refine_ls_weighting_scheme calc
_refine_ls_wR_factor_gt 0.0823
_refine_ls_wR_factor_ref 0.0845
_reflns_Friedel_coverage 0.000
_reflns_number_gt 5822
_reflns_number_total 6292
_reflns_threshold_expression 'I > 2\s(I)'
_cod_data_source_file d3cc02162a2.cif
_cod_data_source_block dp700-1_auto
_cod_database_code 7131877
_shelx_shelxl_version_number 2018/3
_shelx_space_group_comment
;
The symmetry employed for this shelxl refinement is uniquely defined
by the following loop, which should always be used as a source of
symmetry information in preference to the above space-group names.
They are only intended as comments.
;
_shelx_estimated_absorpt_t_min 0.419
_shelx_estimated_absorpt_t_max 0.747

loop_
_space_group_symop_operation_xyz
'x, y, z'
'-x, -y, -z'

loop_
_atom_site_label
_atom_site_type_symbol
_atom_site_fract_x
_atom_site_fract_y
_atom_site_fract_z
_atom_site_U_iso_or_equiv
_atom_site_adp_type
_atom_site_occupancy
_atom_site_site_symmetry_order
_atom_site_calc_flag
_atom_site_refinement_flags_posn
_atom_site_refinement_flags_adp
_atom_site_refinement_flags_occupancy
_atom_site_disorder_assembly
_atom_site_disorder_group
Eu1 Eu 0.67791(2) 0.52941(2) 0.54267(2) 0.01688(8) Uani 1 1 d . . . . .
O1M O 0.8531(3) 0.6276(3) 0.4817(3) 0.0370(8) Uani 1 1 d D U . . .
C11M C 0.934(2) 0.7215(19) 0.5088(17) 0.054(3) Uani 0.5 1 d . U P A 1
H11M H 0.937168 0.765191 0.577425 0.064 Uiso 0.5 1 calc R U P A 1
N11M N 1.0103(16) 0.7728(18) 0.4723(14) 0.062(2) Uani 0.5 1 d . U P A 1
C12M C 1.1184(14) 0.8783(14) 0.5491(13) 0.064(3) Uani 0.5 1 d . U P A 1
H12A H 1.194292 0.873878 0.532993 0.096 Uiso 0.5 1 calc R U P A 1
H12B H 1.122036 0.874075 0.624009 0.096 Uiso 0.5 1 calc R U P A 1
H12C H 1.106437 0.953085 0.538228 0.096 Uiso 0.5 1 calc R U P A 1
C13M C 1.0126(17) 0.6941(17) 0.3679(16) 0.062(3) Uani 0.5 1 d . U P A 1
H13A H 0.929462 0.651350 0.325023 0.094 Uiso 0.5 1 calc R U P A 1
H13B H 1.054425 0.637429 0.385651 0.094 Uiso 0.5 1 calc R U P A 1
H13C H 1.055449 0.743526 0.326490 0.094 Uiso 0.5 1 calc R U P A 1
C21M C 0.9246(19) 0.7252(15) 0.5287(15) 0.050(3) Uani 0.5 1 d D U P A 2
C22M C 1.0277(19) 0.776(2) 0.4886(16) 0.061(3) Uani 0.5 1 d D U P A 2
C23M C 1.0418(17) 0.7303(16) 0.3810(15) 0.062(3) Uani 0.5 1 d D U P A 2
H23A H 0.971577 0.661297 0.342249 0.092 Uiso 0.5 1 calc R U P A 2
H23B H 1.115619 0.707497 0.389268 0.092 Uiso 0.5 1 calc R U P A 2
H23C H 1.047469 0.791956 0.340148 0.092 Uiso 0.5 1 calc R U P A 2
C24M C 1.0885(16) 0.8833(15) 0.5038(13) 0.076(3) Uani 0.5 1 d D U P A 2
H24M H 1.132680 0.922843 0.460185 0.091 Uiso 0.5 1 calc R U P A 2
C25M C 1.0705(15) 0.9298(16) 0.6112(13) 0.090(3) Uani 0.5 1 d D U P A 2
H25A H 1.138180 0.932208 0.670946 0.108 Uiso 0.5 1 calc R U P A 2
H25B H 1.062369 1.009795 0.616885 0.108 Uiso 0.5 1 calc R U P A 2
C26M C 0.9553(13) 0.8413(12) 0.6108(13) 0.078(3) Uani 0.5 1 d D U P A 2
H26A H 0.888363 0.875155 0.595074 0.094 Uiso 0.5 1 calc R U P A 2
H26B H 0.961681 0.825247 0.683496 0.094 Uiso 0.5 1 calc R U P A 2
O2M O 0.7410(4) 0.3757(3) 0.4526(3) 0.0435(9) Uani 1 1 d . U . . .
C4M C 0.7893(6) 0.3652(5) 0.3775(5) 0.0481(14) Uani 1 1 d . U . . .
H4M H 0.863262 0.424546 0.383878 0.058 Uiso 1 1 calc R U . . .
N2M N 0.7493(5) 0.2824(5) 0.2927(4) 0.0573(14) Uani 1 1 d . U . . .
C5M C 0.8126(7) 0.2774(8) 0.2085(6) 0.078(2) Uani 1 1 d . U . . .
H5MA H 0.766670 0.293806 0.144635 0.116 Uiso 1 1 calc R U . . .
H5MB H 0.820668 0.198465 0.190012 0.116 Uiso 1 1 calc R U . . .
H5MC H 0.893263 0.336465 0.234206 0.116 Uiso 1 1 calc R U . . .
C6M C 0.6301(10) 0.1981(10) 0.2739(9) 0.120(4) Uani 1 1 d . U . . .
H6MA H 0.588565 0.177654 0.197102 0.181 Uiso 1 1 calc R U . . .
H6MB H 0.582997 0.232974 0.315477 0.181 Uiso 1 1 calc R U . . .
H6MC H 0.638052 0.126562 0.296593 0.181 Uiso 1 1 calc R U . . .
O11 O 0.8505(3) 0.6085(3) 0.7019(2) 0.0253(7) Uani 1 1 d . . . . .
C11 C 0.8278(4) 0.5120(4) 0.7309(3) 0.0244(2) Uani 1 1 d . U . . .
O12 O 0.7491(3) 0.4191(3) 0.6714(2) 0.0245(3) Uani 1 1 d . U . . .
C12 C 0.8945(4) 0.5079(3) 0.8369(3) 0.0244(2) Uani 1 1 d D U . . .
C13 C 0.9070(6) 0.4122(5) 0.8739(4) 0.0244(2) Uani 0.768(3) 1 d D U P B 1
H13 H 0.871207 0.333532 0.831593 0.029 Uiso 0.768(3) 1 calc R U P B 1
S11 S 1.02456(16) 0.36118(14) 1.06802(13) 0.0243(2) Uani 0.768(3) 1 d D U P B 1
S11' S 0.8795(5) 0.3736(4) 0.8668(4) 0.0244(2) Uani 0.232(3) 1 d D U P B 2
C13' C 1.0212(17) 0.386(2) 1.0641(14) 0.0243(2) Uani 0.232(3) 1 d D U P B 2
H13' H 1.003297 0.303917 1.060672 0.029 Uiso 0.232(3) 1 calc R U P B 2
C14 C 0.9786(4) 0.4404(4) 0.9818(3) 0.0244(2) Uani 1 1 d D U . . .
O21 O 0.5938(3) 0.5608(3) 0.6945(2) 0.0242(6) Uani 1 1 d . . . . .
C21 C 0.4936(4) 0.5241(4) 0.7144(3) 0.0220(7) Uani 1 1 d . U . . .
O22 O 0.3908(3) 0.4893(3) 0.6483(2) 0.0262(6) Uani 1 1 d . U . . .
C22 C 0.4959(4) 0.5198(4) 0.8284(3) 0.0218(7) Uani 1 1 d D U . . .
C23 C 0.5963(5) 0.5429(6) 0.9145(3) 0.0216(8) Uani 0.894(4) 1 d D U P C 1
H23 H 0.677758 0.570197 0.910523 0.026 Uiso 0.894(4) 1 calc R U P C 1
S21 S 0.63937(12) 0.53067(12) 1.13689(10) 0.0273(4) Uani 0.894(4) 1 d D U P C 1
S21' S 0.6335(7) 0.5649(12) 0.9176(6) 0.0219(12) Uani 0.106(4) 1 d D U P C 2
C23' C 0.594(5) 0.518(2) 1.1173(8) 0.0260(15) Uani 0.106(4) 1 d D U P C 2
H23' H 0.677550 0.541293 1.155020 0.031 Uiso 0.106(4) 1 calc R U P C 2
C24 C 0.5620(4) 0.5206(4) 1.0084(3) 0.0237(7) Uani 1 1 d D U . . .
O31 O 0.4964(3) 0.3730(2) 0.5030(2) 0.0214(6) Uani 1 1 d . . . . .
C31 C 0.4167(4) 0.2720(4) 0.4672(3) 0.0210(8) Uani 1 1 d . U . . .
O32 O 0.3081(3) 0.2603(3) 0.4270(2) 0.0273(7) Uani 1 1 d . U . . .
C32 C 0.4524(4) 0.1655(4) 0.4767(3) 0.0223(9) Uani 1 1 d D U . . .
C33 C 0.5587(4) 0.1598(3) 0.5377(3) 0.0244(9) Uani 1 1 d D U . . .
H33 H 0.625771 0.226503 0.577856 0.029 Uiso 1 1 calc R U . . .
S31 S 0.65261(10) -0.02791(9) 0.58708(9) 0.0275(2) Uani 1 1 d D U . . .
C34 C 0.5545(4) 0.0412(3) 0.5324(3) 0.0242(9) Uani 1 1 d D U . . .
O1G O 0.3201(7) 0.0510(6) 0.8710(6) 0.116(2) Uani 1 1 d D U . . .
C11G C 0.4152(8) 0.1276(8) 0.8741(7) 0.090(2) Uani 1 1 d D U . . .
C12G C 0.5306(8) 0.1742(9) 0.9628(8) 0.097(2) Uani 1 1 d D U . . .
H12D H 0.557599 0.108718 0.984113 0.116 Uiso 1 1 calc R U . . .
H12E H 0.520072 0.222953 1.026790 0.116 Uiso 1 1 calc R U . . .
C13G C 0.6204(8) 0.2484(8) 0.9138(7) 0.089(2) Uani 1 1 d D U . . .
H13D H 0.661772 0.328439 0.960910 0.107 Uiso 1 1 calc R U . . .
H13E H 0.681875 0.210445 0.900678 0.107 Uiso 1 1 calc R U . . .
C14G C 0.5424(8) 0.2533(7) 0.8104(6) 0.079(2) Uani 1 1 d D U . . .
H14G H 0.574573 0.298593 0.763926 0.094 Uiso 1 1 calc R U . . .
C15G C 0.4276(8) 0.1921(7) 0.7870(6) 0.0755(18) Uani 1 1 d D U . . .
C16G C 0.3219(9) 0.1804(8) 0.6965(6) 0.094(2) Uani 1 1 d D U . . .
H16A H 0.340009 0.249177 0.664776 0.141 Uiso 1 1 calc R U . . .
H16B H 0.250317 0.176060 0.723947 0.141 Uiso 1 1 calc R U . . .
H16C H 0.306052 0.108344 0.641431 0.141 Uiso 1 1 calc R U . . .
O3G O 0.8535(7) 0.1454(6) 0.8655(7) 0.0847(19) Uani 0.768(3) 1 d D U P B 1
C31G C 0.8361(11) 0.0432(8) 0.8641(10) 0.072(2) Uani 0.768(3) 1 d D U P B 1
C32G C 0.7371(11) -0.0536(9) 0.8806(11) 0.092(2) Uani 0.768(3) 1 d D U P B 1
H32A H 0.658136 -0.066607 0.829507 0.111 Uiso 0.768(3) 1 calc R U P B 1
H32B H 0.729266 -0.038890 0.955339 0.111 Uiso 0.768(3) 1 calc R U P B 1
C33G C 0.7883(12) -0.1561(10) 0.8557(12) 0.097(3) Uani 0.768(3) 1 d D U P B 1
H33A H 0.789838 -0.200560 0.912977 0.117 Uiso 0.768(3) 1 calc R U P B 1
H33B H 0.741655 -0.211076 0.785525 0.117 Uiso 0.768(3) 1 calc R U P B 1
C34G C 0.9098(13) -0.0920(12) 0.8529(12) 0.113(3) Uani 0.768(3) 1 d D U P B 1
H34G H 0.962030 -0.136785 0.839838 0.136 Uiso 0.768(3) 1 calc R U P B 1
C35G C 0.9504(11) 0.0167(11) 0.8662(11) 0.101(3) Uani 0.768(3) 1 d D U P B 1
C36G C 1.0652(13) 0.1027(14) 0.8677(13) 0.126(4) Uani 0.768(3) 1 d D U P B 1
H36A H 1.052837 0.139736 0.806681 0.188 Uiso 0.768(3) 1 calc R U P B 1
H36B H 1.125700 0.062264 0.862323 0.188 Uiso 0.768(3) 1 calc R U P B 1
H36C H 1.093815 0.163573 0.935155 0.188 Uiso 0.768(3) 1 calc R U P B 1
O2G O 0.844(2) 0.1415(19) 0.951(2) 0.084(4) Uani 0.232(3) 1 d D U P B 2
C21G C 0.827(3) 0.045(3) 0.890(4) 0.082(3) Uani 0.232(3) 1 d D U P B 2
C22G C 0.695(3) -0.021(2) 0.876(3) 0.059(3) Uani 0.232(3) 1 d D U P B 2
H22A H 0.642305 -0.000349 0.818196 0.071 Uiso 0.232(3) 1 calc R U P B 2
H22B H 0.670920 -0.004391 0.943655 0.071 Uiso 0.232(3) 1 calc R U P B 2
C23G C 0.690(3) -0.150(2) 0.845(3) 0.063(3) Uani 0.232(3) 1 d D U P B 2
H23F H 0.678797 -0.189372 0.904660 0.076 Uiso 0.232(3) 1 calc R U P B 2
H23G H 0.622601 -0.193695 0.780469 0.076 Uiso 0.232(3) 1 calc R U P B 2
C24G C 0.811(3) -0.149(3) 0.821(3) 0.081(3) Uani 0.232(3) 1 d D U P B 2
H24G H 0.834821 -0.217349 0.801419 0.098 Uiso 0.232(3) 1 calc R U P B 2
C25G C 0.875(3) -0.043(3) 0.831(3) 0.082(3) Uani 0.232(3) 1 d D U P B 2
C26G C 0.998(3) -0.024(4) 0.808(3) 0.095(4) Uani 0.232(3) 1 d D U P B 2
H26C H 0.999086 -0.096238 0.762194 0.142 Uiso 0.232(3) 1 calc R U P B 2
H26D H 1.060746 -0.003222 0.875808 0.142 Uiso 0.232(3) 1 calc R U P B 2
H26E H 1.013773 0.040786 0.770765 0.142 Uiso 0.232(3) 1 calc R U P B 2

loop_
_atom_site_aniso_label
_atom_site_aniso_U_11
_atom_site_aniso_U_22
_atom_site_aniso_U_33
_atom_site_aniso_U_23
_atom_site_aniso_U_13
_atom_site_aniso_U_12
Eu1 0.01984(12) 0.01819(12) 0.01072(11) 0.00587(8) -0.00033(7) 0.00466(8)
O1M 0.0290(18) 0.046(2) 0.0293(17) 0.0088(15) 0.0083(14) 0.0009(15)
C11M 0.041(4) 0.062(4) 0.058(5) 0.014(4) 0.019(4) 0.011(4)
N11M 0.048(4) 0.067(4) 0.068(4) 0.018(3) 0.019(4) 0.006(3)
C12M 0.055(5) 0.067(5) 0.065(5) 0.022(4) 0.023(4) 0.003(4)
C13M 0.054(5) 0.072(6) 0.063(5) 0.017(5) 0.027(4) 0.012(4)
C21M 0.041(4) 0.062(4) 0.048(4) 0.009(4) 0.026(4) 0.012(3)
C22M 0.049(4) 0.065(4) 0.064(4) 0.019(4) 0.019(4) 0.005(3)
C23M 0.052(5) 0.067(6) 0.063(5) 0.012(5) 0.021(4) 0.011(4)
C24M 0.061(5) 0.076(5) 0.082(5) 0.023(4) 0.025(4) 0.002(4)
C25M 0.077(5) 0.086(5) 0.091(5) 0.019(5) 0.016(5) 0.004(5)
C26M 0.065(5) 0.083(5) 0.077(5) 0.010(5) 0.018(4) 0.013(4)
O2M 0.067(2) 0.044(2) 0.0392(19) 0.0190(16) 0.0278(17) 0.0332(18)
C4M 0.056(3) 0.047(3) 0.048(3) 0.012(2) 0.019(2) 0.021(2)
N2M 0.052(3) 0.070(3) 0.048(3) -0.001(2) 0.024(2) 0.016(2)
C5M 0.080(4) 0.098(5) 0.061(4) 0.004(3) 0.041(3) 0.029(4)
C6M 0.109(6) 0.132(6) 0.103(6) -0.002(5) 0.052(5) 0.009(5)
O11 0.0236(16) 0.0259(16) 0.0206(15) 0.0103(12) -0.0045(12) 0.0032(13)
C11 0.0292(5) 0.0199(5) 0.0189(4) 0.0077(4) -0.0052(4) 0.0058(4)
O12 0.0292(5) 0.0199(5) 0.0189(4) 0.0076(4) -0.0052(4) 0.0058(4)
C12 0.0292(5) 0.0198(5) 0.0189(4) 0.0077(4) -0.0052(4) 0.0058(4)
C13 0.0292(5) 0.0198(5) 0.0188(4) 0.0078(4) -0.0053(4) 0.0057(4)
S11 0.0292(5) 0.0197(5) 0.0188(4) 0.0079(4) -0.0053(4) 0.0058(4)
S11' 0.0292(5) 0.0198(5) 0.0189(4) 0.0078(4) -0.0053(4) 0.0057(4)
C13' 0.0292(5) 0.0197(5) 0.0188(4) 0.0079(4) -0.0053(4) 0.0058(4)
C14 0.0292(5) 0.0198(5) 0.0188(4) 0.0078(4) -0.0053(4) 0.0058(4)
O21 0.0280(17) 0.0300(17) 0.0120(14) 0.0050(12) 0.0034(12) 0.0064(13)
C21 0.0255(15) 0.0263(15) 0.0148(14) 0.0078(12) 0.0029(12) 0.0092(12)
O22 0.0256(13) 0.0358(14) 0.0159(12) 0.0086(11) 0.0028(10) 0.0080(11)
C22 0.0233(14) 0.0264(14) 0.0166(13) 0.0069(11) 0.0054(11) 0.0079(12)
C23 0.0234(16) 0.0269(16) 0.0157(13) 0.0087(12) 0.0085(12) 0.0053(14)
S21 0.0221(7) 0.0455(8) 0.0121(6) 0.0095(5) 0.0004(5) 0.0084(6)
S21' 0.0228(18) 0.0273(18) 0.0164(16) 0.0082(15) 0.0073(15) 0.0059(16)
C23' 0.024(2) 0.034(2) 0.018(2) 0.0075(18) 0.0029(18) 0.0081(18)
C24 0.0232(13) 0.0308(13) 0.0166(12) 0.0074(11) 0.0032(11) 0.0081(11)
O31 0.0285(16) 0.0140(14) 0.0170(14) 0.0046(11) 0.0009(12) 0.0026(12)
C31 0.029(2) 0.019(2) 0.0157(19) 0.0065(15) 0.0043(16) 0.0074(17)
O32 0.0259(16) 0.0214(15) 0.0300(16) 0.0104(13) -0.0022(13) 0.0047(13)
C32 0.027(2) 0.0143(19) 0.024(2) 0.0075(16) 0.0038(17) 0.0034(17)
C33 0.026(2) 0.0157(19) 0.027(2) 0.0051(16) 0.0016(17) 0.0030(17)
S31 0.0252(6) 0.0165(5) 0.0339(6) 0.0073(4) -0.0048(5) 0.0040(4)
C34 0.024(2) 0.020(2) 0.025(2) 0.0077(17) -0.0002(17) 0.0047(17)
O1G 0.122(4) 0.105(4) 0.126(4) 0.044(3) 0.060(4) 0.015(3)
C11G 0.101(4) 0.082(4) 0.096(4) 0.027(3) 0.049(3) 0.021(3)
C12G 0.100(4) 0.095(4) 0.105(4) 0.031(3) 0.036(3) 0.036(3)
C13G 0.095(4) 0.083(4) 0.103(4) 0.021(3) 0.042(3) 0.039(3)
C14G 0.096(4) 0.066(3) 0.080(3) 0.007(3) 0.051(3) 0.021(3)
C15G 0.098(4) 0.064(3) 0.070(3) 0.008(3) 0.043(3) 0.022(3)
C16G 0.123(5) 0.070(4) 0.070(4) 0.004(3) 0.040(4) -0.004(4)
O3G 0.098(4) 0.046(3) 0.112(4) 0.027(3) 0.026(4) 0.022(3)
C31G 0.089(4) 0.050(3) 0.085(4) 0.022(3) 0.022(3) 0.033(3)
C32G 0.104(4) 0.072(4) 0.090(4) 0.021(4) 0.018(4) 0.013(3)
C33G 0.116(5) 0.065(4) 0.104(5) 0.018(4) 0.019(4) 0.026(4)
C34G 0.123(5) 0.094(4) 0.116(5) 0.010(4) 0.035(4) 0.027(4)
C35G 0.115(4) 0.086(4) 0.104(4) 0.030(4) 0.023(4) 0.035(4)
C36G 0.129(6) 0.122(6) 0.124(6) 0.033(5) 0.029(5) 0.036(5)
O2G 0.093(6) 0.060(5) 0.097(6) 0.016(5) 0.023(5) 0.026(5)
C21G 0.094(4) 0.061(4) 0.093(4) 0.022(4) 0.022(4) 0.029(4)
C22G 0.074(5) 0.046(5) 0.074(5) 0.019(5) 0.026(5) 0.037(4)
C23G 0.080(5) 0.047(5) 0.075(5) 0.019(5) 0.028(5) 0.032(5)
C24G 0.096(5) 0.066(5) 0.088(5) 0.018(5) 0.029(5) 0.030(4)
C25G 0.098(4) 0.066(4) 0.091(4) 0.026(4) 0.022(4) 0.035(4)
C26G 0.105(6) 0.088(5) 0.100(5) 0.023(5) 0.034(5) 0.039(5)

loop_
_atom_type_symbol
_atom_type_description
_atom_type_scat_dispersion_real
_atom_type_scat_dispersion_imag
_atom_type_scat_source
C C 0.0033 0.0016 'International Tables Vol C Tables 4.2.6.8 and 6.1.1.4'
H H 0.0000 0.0000 'International Tables Vol C Tables 4.2.6.8 and 6.1.1.4'
N N 0.0061 0.0033 'International Tables Vol C Tables 4.2.6.8 and 6.1.1.4'
O O 0.0106 0.0060 'International Tables Vol C Tables 4.2.6.8 and 6.1.1.4'
S S 0.1246 0.1234 'International Tables Vol C Tables 4.2.6.8 and 6.1.1.4'
Eu Eu -0.1578 3.6682 'International Tables Vol C Tables 4.2.6.8 and 6.1.1.4'

loop_
_geom_angle_atom_site_label_1
_geom_angle_atom_site_label_2
_geom_angle_atom_site_label_3
_geom_angle
_geom_angle_site_symmetry_1
_geom_angle_site_symmetry_3
_geom_angle_publ_flag
O31 Eu1 O2M 81.43(12) . . ?
O31 Eu1 O22 80.28(10) . 2_666 ?
O2M Eu1 O22 72.46(11) . 2_666 ?
O31 Eu1 O21 74.27(10) . . ?
O2M Eu1 O21 136.64(11) . . ?
O22 Eu1 O21 135.17(10) 2_666 . ?
O31 Eu1 O11 132.01(9) . . ?
O2M Eu1 O11 98.27(12) . . ?
O22 Eu1 O11 145.75(10) 2_666 . ?
O21 Eu1 O11 74.01(10) . . ?
O31 Eu1 O1M 147.16(10) . . ?
O2M Eu1 O1M 73.24(13) . . ?
O22 Eu1 O1M 72.48(11) 2_666 . ?
O21 Eu1 O1M 138.49(11) . . ?
O11 Eu1 O1M 73.28(11) . . ?
O31 Eu1 O32 124.44(10) . 2_666 ?
O2M Eu1 O32 145.89(12) . 2_666 ?
O22 Eu1 O32 89.18(10) 2_666 2_666 ?
O21 Eu1 O32 76.25(10) . 2_666 ?
O11 Eu1 O32 80.73(10) . 2_666 ?
O1M Eu1 O32 73.89(12) . 2_666 ?
O31 Eu1 O12 82.90(10) . . ?
O2M Eu1 O12 69.91(11) . . ?
O22 Eu1 O12 140.56(10) 2_666 . ?
O21 Eu1 O12 71.85(10) . . ?
O11 Eu1 O12 53.34(10) . . ?
O1M Eu1 O12 106.82(11) . . ?
O32 Eu1 O12 129.34(10) 2_666 . ?
O31 Eu1 O31 75.06(10) . 2_666 ?
O2M Eu1 O31 136.99(11) . 2_666 ?
O22 Eu1 O31 68.45(9) 2_666 2_666 ?
O21 Eu1 O31 69.64(9) . 2_666 ?
O11 Eu1 O31 124.22(9) . 2_666 ?
O1M Eu1 O31 110.16(11) . 2_666 ?
O32 Eu1 O31 50.70(9) 2_666 2_666 ?
O12 Eu1 O31 139.47(10) . 2_666 ?
O31 Eu1 C11 106.95(11) . . ?
O2M Eu1 C11 85.36(13) . . ?
O22 Eu1 C11 155.57(12) 2_666 . ?
O21 Eu1 C11 68.70(12) . . ?
O11 Eu1 C11 26.77(11) . . ?
O1M Eu1 C11 91.70(12) . . ?
O32 Eu1 C11 104.51(11) 2_666 . ?
O12 Eu1 C11 26.73(11) . . ?
O31 Eu1 C11 135.72(11) 2_666 . ?
O31 Eu1 C31 100.33(11) . 2_666 ?
O2M Eu1 C31 148.98(11) . 2_666 ?
O22 Eu1 C31 77.30(11) 2_666 2_666 ?
O21 Eu1 C31 71.87(11) . 2_666 ?
O11 Eu1 C31 102.87(11) . 2_666 ?
O1M Eu1 C31 91.35(12) . 2_666 ?
O32 Eu1 C31 24.99(11) 2_666 2_666 ?
O12 Eu1 C31 141.10(10) . 2_666 ?
O31 Eu1 C31 25.74(10) 2_666 2_666 ?
C11 Eu1 C31 122.64(12) . 2_666 ?
O31 Eu1 Eu1 40.31(7) . 2_666 ?
O2M Eu1 Eu1 113.68(10) . 2_666 ?
O22 Eu1 Eu1 69.79(7) 2_666 2_666 ?
O21 Eu1 Eu1 66.86(7) . 2_666 ?
O11 Eu1 Eu1 140.48(7) . 2_666 ?
O1M Eu1 Eu1 136.59(8) . 2_666 ?
O32 Eu1 Eu1 84.82(7) 2_666 2_666 ?
O12 Eu1 Eu1 115.85(7) . 2_666 ?
O31 Eu1 Eu1 34.76(6) 2_666 2_666 ?
C11 Eu1 Eu1 130.64(10) . 2_666 ?
C31 Eu1 Eu1 60.18(8) 2_666 2_666 ?
C11M O1M Eu1 137.7(10) . . ?
C21M O1M Eu1 123.5(7) . . ?
N11M C11M O1M 136.8(19) . . ?
N11M C11M H11M 111.6 . . ?
O1M C11M H11M 111.6 . . ?
C11M N11M C13M 110.3(17) . . ?
C11M N11M C12M 118.6(17) . . ?
C13M N11M C12M 126.4(14) . . ?
N11M C12M H12A 109.5 . . ?
N11M C12M H12B 109.5 . . ?
H12A C12M H12B 109.5 . . ?
N11M C12M H12C 109.5 . . ?
H12A C12M H12C 109.5 . . ?
H12B C12M H12C 109.5 . . ?
N11M C13M H13A 109.5 . . ?
N11M C13M H13B 109.5 . . ?
H13A C13M H13B 109.5 . . ?
N11M C13M H13C 109.5 . . ?
H13A C13M H13C 109.5 . . ?
H13B C13M H13C 109.5 . . ?
O1M C21M C22M 120.1(13) . . ?
O1M C21M C26M 149.3(15) . . ?
C22M C21M C26M 89.8(13) . . ?
C24M C22M C21M 129(2) . . ?
C24M C22M C23M 99.5(15) . . ?
C21M C22M C23M 124.4(15) . . ?
C22M C23M H23A 109.5 . . ?
C22M C23M H23B 109.5 . . ?
H23A C23M H23B 109.5 . . ?
C22M C23M H23C 109.5 . . ?
H23A C23M H23C 109.5 . . ?
H23B C23M H23C 109.5 . . ?
C22M C24M C25M 99.2(15) . . ?
C22M C24M H24M 130.4 . . ?
C25M C24M H24M 130.4 . . ?
C26M C25M C24M 102.1(13) . . ?
C26M C25M H25A 111.4 . . ?
C24M C25M H25A 111.4 . . ?
C26M C25M H25B 111.4 . . ?
C24M C25M H25B 111.4 . . ?
H25A C25M H25B 109.2 . . ?
C25M C26M C21M 113.1(12) . . ?
C25M C26M H26A 109.0 . . ?
C21M C26M H26A 109.0 . . ?
C25M C26M H26B 109.0 . . ?
C21M C26M H26B 109.0 . . ?
H26A C26M H26B 107.8 . . ?
C4M O2M Eu1 134.7(4) . . ?
O2M C4M N2M 126.1(6) . . ?
O2M C4M H4M 117.0 . . ?
N2M C4M H4M 117.0 . . ?
C4M N2M C6M 118.6(6) . . ?
C4M N2M C5M 122.2(6) . . ?
C6M N2M C5M 118.8(6) . . ?
N2M C5M H5MA 109.5 . . ?
N2M C5M H5MB 109.5 . . ?
H5MA C5M H5MB 109.5 . . ?
N2M C5M H5MC 109.5 . . ?
H5MA C5M H5MC 109.5 . . ?
H5MB C5M H5MC 109.5 . . ?
N2M C6M H6MA 109.5 . . ?
N2M C6M H6MB 109.5 . . ?
H6MA C6M H6MB 109.5 . . ?
N2M C6M H6MC 109.5 . . ?
H6MA C6M H6MC 109.5 . . ?
H6MB C6M H6MC 109.5 . . ?
C11 O11 Eu1 92.4(2) . . ?
O12 C11 O11 122.0(4) . . ?
O12 C11 C12 119.0(4) . . ?
O11 C11 C12 119.1(4) . . ?
O12 C11 Eu1 61.7(2) . . ?
O11 C11 Eu1 60.8(2) . . ?
C12 C11 Eu1 172.0(3) . . ?
C11 O12 Eu1 91.5(2) . . ?
C13 C12 C11 128.7(4) . . ?
C13 C12 C13' 101.7(5) . 2_767 ?
C11 C12 C13' 129.5(5) . 2_767 ?
C11 C12 S11' 118.4(3) . . ?
C13' C12 S11' 112.1(5) 2_767 . ?
C13 C12 S11 111.7(3) . 2_767 ?
C11 C12 S11 119.5(3) . 2_767 ?
C12 C13 C14 113.9(5) . . ?
C12 C13 H13 123.1 . . ?
C14 C13 H13 123.1 . . ?
C14 S11 C12 89.32(18) . 2_767 ?
C14 S11' C12 88.6(3) . . ?
C14 C13' C12 105.8(14) . 2_767 ?
C14 C13' H13' 127.1 . . ?
C12 C13' H13' 127.1 2_767 . ?
C14 C14 C13 108.9(4) 2_767 . ?
C14 C14 C13' 109.6(12) 2_767 . ?
C14 C14 S11' 123.3(4) 2_767 . ?
C13' C14 S11' 126.6(12) . . ?
C14 C14 S11 116.1(3) 2_767 . ?
C13 C14 S11 134.9(4) . . ?
C21 O21 Eu1 136.8(3) . . ?
O21 C21 O22 127.0(4) . . ?
O21 C21 C22 116.6(4) . . ?
O22 C21 C22 116.5(4) . . ?
C21 O22 Eu1 133.9(3) . 2_666 ?
C23 C22 C23' 97.6(12) . 2_667 ?
C23 C22 C21 128.0(4) . . ?
C23' C22 C21 134.2(13) 2_667 . ?
C23' C22 S21' 108.9(13) 2_667 . ?
C21 C22 S21' 116.9(4) . . ?
C23 C22 S21 112.2(3) . 2_667 ?
C21 C22 S21 119.6(3) . 2_667 ?
C22 C23 C24 111.6(5) . . ?
C22 C23 H23 124.2 . . ?
C24 C23 H23 124.2 . . ?
C24 S21 C22 90.66(19) . 2_667 ?
C24 S21' C22 87.2(4) . . ?
C24 C23' C22 121(4) . 2_667 ?
C24 C23' H23' 119.7 . . ?
C22 C23' H23' 119.7 2_667 . ?
C24 C24 C23' 98(2) 2_667 . ?
C24 C24 C23 112.4(5) 2_667 . ?
C24 C24 S21' 125.2(5) 2_667 . ?
C23' C24 S21' 137(2) . . ?
C24 C24 S21 113.1(4) 2_667 . ?
C23 C24 S21 134.4(4) . . ?
C31 O31 Eu1 162.5(3) . . ?
C31 O31 Eu1 88.7(2) . 2_666 ?
Eu1 O31 Eu1 104.94(10) . 2_666 ?
O32 C31 O31 121.9(4) . . ?
O32 C31 C32 119.0(4) . . ?
O31 C31 C32 119.1(4) . . ?
O32 C31 Eu1 56.3(2) . 2_666 ?
O31 C31 Eu1 65.6(2) . 2_666 ?
C32 C31 Eu1 173.5(3) . 2_666 ?
C31 O32 Eu1 98.7(2) . 2_666 ?
C33 C32 C31 127.7(4) . . ?
C33 C32 S31 113.6(3) . 2_656 ?
C31 C32 S31 118.5(3) . 2_656 ?
C32 C33 C34 110.6(4) . . ?
C32 C33 H33 124.7 . . ?
C34 C33 H33 124.7 . . ?
C34 S31 C32 90.81(19) . 2_656 ?
C34 C34 C33 113.8(4) 2_656 . ?
C34 C34 S31 111.2(4) 2_656 . ?
C33 C34 S31 135.0(3) . . ?
O1G C11G C15G 122.6(9) . . ?
O1G C11G C12G 127.9(8) . . ?
C15G C11G C12G 109.5(7) . . ?
C11G C12G C13G 103.9(7) . . ?
C11G C12G H12D 111.0 . . ?
C13G C12G H12D 111.0 . . ?
C11G C12G H12E 111.0 . . ?
C13G C12G H12E 111.0 . . ?
H12D C12G H12E 109.0 . . ?
C14G C13G C12G 103.1(7) . . ?
C14G C13G H13D 111.1 . . ?
C12G C13G H13D 111.1 . . ?
C14G C13G H13E 111.1 . . ?
C12G C13G H13E 111.1 . . ?
H13D C13G H13E 109.1 . . ?
C15G C14G C13G 116.6(8) . . ?
C15G C14G H14G 121.7 . . ?
C13G C14G H14G 121.7 . . ?
C14G C15G C11G 105.4(8) . . ?
C14G C15G C16G 132.4(8) . . ?
C11G C15G C16G 122.2(7) . . ?
C15G C16G H16A 109.5 . . ?
C15G C16G H16B 109.5 . . ?
H16A C16G H16B 109.5 . . ?
C15G C16G H16C 109.5 . . ?
H16A C16G H16C 109.5 . . ?
H16B C16G H16C 109.5 . . ?
O3G C31G C35G 108.6(10) . . ?
O3G C31G C32G 135.5(11) . . ?
C35G C31G C32G 114.8(10) . . ?
C31G C32G C33G 98.5(9) . . ?
C31G C32G H32A 112.1 . . ?
C33G C32G H32A 112.1 . . ?
C31G C32G H32B 112.1 . . ?
C33G C32G H32B 112.1 . . ?
H32A C32G H32B 109.7 . . ?
C34G C33G C32G 100.9(11) . . ?
C34G C33G H33A 111.6 . . ?
C32G C33G H33A 111.6 . . ?
C34G C33G H33B 111.6 . . ?
C32G C33G H33B 111.6 . . ?
H33A C33G H33B 109.4 . . ?
C35G C34G C33G 124.9(14) . . ?
C35G C34G H34G 117.5 . . ?
C33G C34G H34G 117.5 . . ?
C34G C35G C36G 136.5(14) . . ?
C34G C35G C31G 97.9(12) . . ?
C36G C35G C31G 125.0(12) . . ?
C35G C36G H36A 109.5 . . ?
C35G C36G H36B 109.5 . . ?
H36A C36G H36B 109.5 . . ?
C35G C36G H36C 109.5 . . ?
H36A C36G H36C 109.5 . . ?
H36B C36G H36C 109.5 . . ?
O2G C21G C22G 104(2) . . ?
O2G C21G C25G 151(3) . . ?
C22G C21G C25G 105(2) . . ?
C21G C22G C23G 102(2) . . ?
C21G C22G H22A 111.3 . . ?
C23G C22G H22A 111.3 . . ?
C21G C22G H22B 111.3 . . ?
C23G C22G H22B 111.3 . . ?
H22A C22G H22B 109.2 . . ?
C24G C23G C22G 107(2) . . ?
C24G C23G H23F 110.4 . . ?
C22G C23G H23F 110.4 . . ?
C24G C23G H23G 110.4 . . ?
C22G C23G H23G 110.4 . . ?
H23F C23G H23G 108.6 . . ?
C25G C24G C23G 109(3) . . ?
C25G C24G H24G 125.4 . . ?
C23G C24G H24G 125.4 . . ?
C24G C25G C21G 112(3) . . ?
C24G C25G C26G 117(3) . . ?
C21G C25G C26G 129(3) . . ?
C25G C26G H26C 109.5 . . ?
C25G C26G H26D 109.5 . . ?
H26C C26G H26D 109.5 . . ?
C25G C26G H26E 109.5 . . ?
H26C C26G H26E 109.5 . . ?
H26D C26G H26E 109.5 . . ?

loop_
_geom_bond_atom_site_label_1
_geom_bond_atom_site_label_2
_geom_bond_distance
_geom_bond_site_symmetry_2
_geom_bond_publ_flag
Eu1 O31 2.347(3) . yes
Eu1 O2M 2.407(3) . yes
Eu1 O22 2.410(3) 2_666 yes
Eu1 O21 2.414(3) . yes
Eu1 O11 2.446(3) . yes
Eu1 O1M 2.453(3) . yes
Eu1 O32 2.462(3) 2_666 yes
Eu1 O12 2.467(3) . yes
Eu1 O31 2.663(3) 2_666 yes
Eu1 C11 2.800(4) . no
Eu1 C31 2.924(4) 2_666 no
Eu1 Eu1 3.9780(4) 2_666 no
O1M C11M 1.217(19) . yes
O1M C21M 1.224(13) . yes
C11M N11M 1.18(2) . yes
C11M H11M 0.9500 . ?
N11M C13M 1.54(2) . yes
N11M C12M 1.56(2) . yes
C12M H12A 0.9800 . ?
C12M H12B 0.9800 . ?
C12M H12C 0.9800 . ?
C13M H13A 0.9800 . ?
C13M H13B 0.9800 . ?
C13M H13C 0.9800 . ?
C21M C22M 1.453(14) . yes
C21M C26M 1.523(13) . yes
C22M C24M 1.261(18) . yes
C22M C23M 1.482(14) . yes
C23M H23A 0.9800 . ?
C23M H23B 0.9800 . ?
C23M H23C 0.9800 . ?
C24M C25M 1.501(14) . yes
C24M H24M 0.9500 . ?
C25M C26M 1.491(13) . yes
C25M H25A 0.9900 . ?
C25M H25B 0.9900 . ?
C26M H26A 0.9900 . ?
C26M H26B 0.9900 . ?
O2M C4M 1.237(7) . yes
C4M N2M 1.271(8) . yes
C4M H4M 0.9500 . ?
N2M C6M 1.450(11) . yes
N2M C5M 1.454(8) . yes
C5M H5MA 0.9800 . ?
C5M H5MB 0.9800 . ?
C5M H5MC 0.9800 . ?
C6M H6MA 0.9800 . ?
C6M H6MB 0.9800 . ?
C6M H6MC 0.9800 . ?
O11 C11 1.262(5) . yes
C11 O12 1.260(5) . yes
C11 C12 1.463(5) . yes
C12 C13 1.357(6) . yes
C12 C13' 1.60(3) 2_767 yes
C12 S11' 1.703(5) . yes
C12 S11 1.736(4) 2_767 yes
C13 C14 1.421(5) . yes
C13 H13 0.9500 . ?
S11 C14 1.693(4) . yes
S11' C14 1.630(5) . yes
C13' C14 1.424(8) . yes
C13' H13' 0.9500 . ?
C14 C14 1.357(8) 2_767 yes
O21 C21 1.248(5) . yes
C21 O22 1.260(5) . yes
C21 C22 1.491(5) . yes
C22 C23 1.391(5) . yes
C22 C23' 1.42(5) 2_667 yes
C22 S21' 1.691(7) . yes
C22 S21 1.737(4) 2_667 yes
C23 C24 1.411(5) . yes
C23 H23 0.9500 . ?
S21 C24 1.707(4) . yes
S21' C24 1.668(7) . yes
C23' C24 1.403(8) . yes
C23' H23' 0.9500 . ?
C24 C24 1.380(8) 2_667 yes
O31 C31 1.270(5) . yes
C31 O32 1.249(5) . yes
C31 C32 1.476(6) . yes
C32 C33 1.375(5) . yes
C32 S31 1.736(4) 2_656 yes
C33 C34 1.411(5) . yes
C33 H33 0.9500 . ?
S31 C34 1.718(4) . yes
C34 C34 1.401(8) 2_656 yes
O1G C11G 1.241(9) . yes
C11G C15G 1.489(9) . yes
C11G C12G 1.503(10) . yes
C12G C13G 1.516(10) . yes
C12G H12D 0.9900 . ?
C12G H12E 0.9900 . ?
C13G C14G 1.493(10) . yes
C13G H13D 0.9900 . ?
C13G H13E 0.9900 . ?
C14G C15G 1.308(10) . yes
C14G H14G 0.9500 . ?
C15G C16G 1.496(10) . yes
C16G H16A 0.9800 . ?
C16G H16B 0.9800 . ?
C16G H16C 0.9800 . ?
O3G C31G 1.192(10) . yes
C31G C35G 1.474(12) . yes
C31G C32G 1.496(11) . yes
C32G C33G 1.539(12) . yes
C32G H32A 0.9900 . ?
C32G H32B 0.9900 . ?
C33G C34G 1.452(12) . yes
C33G H33A 0.9900 . ?
C33G H33B 0.9900 . ?
C34G C35G 1.240(14) . yes
C34G H34G 0.9500 . ?
C35G C36G 1.469(12) . yes
C36G H36A 0.9800 . ?
C36G H36B 0.9800 . ?
C36G H36C 0.9800 . ?
O2G C21G 1.244(17) . yes
C21G C22G 1.512(15) . yes
C21G C25G 1.514(15) . yes
C22G C23G 1.531(15) . yes
C22G H22A 0.9900 . ?
C22G H22B 0.9900 . ?
C23G C24G 1.528(15) . yes
C23G H23F 0.9900 . ?
C23G H23G 0.9900 . ?
C24G C25G 1.272(19) . yes
C24G H24G 0.9500 . ?
C25G C26G 1.514(15) . yes
C26G H26C 0.9800 . ?
C26G H26D 0.9800 . ?
C26G H26E 0.9800 . ?
